data_4326500
loop_
_publ_author_name
'Qingchen Dong'
'Michael J. Rose'
'Wai-Yeung Wong'
'Harry B. Gray'

_publ_contact_author_address
;
Division of Chemistry and Chemical Engineering,
California Institute of Technology,
1200 E California Blvd,
Pasdena, CA 91125
USA
;
_publ_contact_author_email mrose@caltech.edu
_publ_contact_author_fax '+1 626 459 2935'
_publ_contact_author_name 'Michael Rose'
_publ_contact_author_phone '+1 626 395 2846'
_publ_section_title
;
 Dual Coordination Modes of Ethylene-Linked NP2 Ligands in Cobalt(II) and
 Nickel(II) Iodides
;
_journal_name_full 'Inorganic Chemistry'
_journal_page_first 10213
_journal_page_last 10224
_journal_paper_doi 10.1021/ic201213c
_journal_volume 50
_journal_year 2011
_chemical_formula_moiety 'C35 H35 Co I2 N P2, C4 H8 O'
_chemical_formula_sum 'C39 H43 Co I2 N O P2'
_chemical_formula_weight 916.41
_chemical_name_systematic
;
 ?
;
_space_group_IT_number 14
_symmetry_cell_setting monoclinic
_symmetry_space_group_name_Hall '-P 2ybc'
_symmetry_space_group_name_H-M 'P 1 21/c 1'
_atom_sites_solution_hydrogens geom
_atom_sites_solution_primary direct
_atom_sites_solution_secondary difmap
_audit_creation_method SHELXL-97
_cell_angle_alpha 90.00
_cell_angle_beta 94.000(2)
_cell_angle_gamma 90.00
_cell_formula_units_Z 4
_cell_length_a 9.1301(5)
_cell_length_b 14.3870(7)
_cell_length_c 28.7247(14)
_cell_measurement_reflns_used 9995
_cell_measurement_temperature 100(2)
_cell_measurement_theta_max 33.98
_cell_measurement_theta_min 2.56
_cell_volume 3763.9(3)
_computing_cell_refinement 'Bruker SAINT-Plus v7.66A'
_computing_data_collection 'Bruker APEX2 v2009.7-0'
_computing_data_reduction 'Bruker SAINT-Plus v7.66A'
_computing_molecular_graphics 'Bruker XP v5.1'
_computing_publication_material 'Bruker XCIF 2008'
_computing_structure_refinement 'SHELXL-97 (Sheldrick, 2008)'
_computing_structure_solution 'SHELXS-97 (Sheldrick, 2008)'
_diffrn_ambient_temperature 100(2)
_diffrn_measured_fraction_theta_full 0.998
_diffrn_measured_fraction_theta_max 0.998
_diffrn_measurement_device_type 'Bruker KAPPA APEX II'
_diffrn_measurement_method '\w scans; 12 settings'
_diffrn_radiation_monochromator graphite
_diffrn_radiation_source 'fine-focus sealed tube'
_diffrn_radiation_type MoK\a
_diffrn_radiation_wavelength 0.71073
_diffrn_reflns_av_R_equivalents 0.0471
_diffrn_reflns_av_sigmaI/netI 0.0275
_diffrn_reflns_limit_h_max 13
_diffrn_reflns_limit_h_min -14
_diffrn_reflns_limit_k_max 23
_diffrn_reflns_limit_k_min -23
_diffrn_reflns_limit_l_max 46
_diffrn_reflns_limit_l_min -46
_diffrn_reflns_number 143020
_diffrn_reflns_theta_full 35.49
_diffrn_reflns_theta_max 35.49
_diffrn_reflns_theta_min 2.01
_exptl_absorpt_coefficient_mu 2.212
_exptl_absorpt_correction_T_max 0.7470
_exptl_absorpt_correction_T_min 0.6471
_exptl_absorpt_correction_type multi-scan
_exptl_absorpt_process_details 'SADABS v2008/2, Bruker-AXS, Madison, WI'
_exptl_crystal_colour Green
_exptl_crystal_density_diffrn 1.617
_exptl_crystal_description Blade
_exptl_crystal_F_000 1820
_exptl_crystal_size_max 0.20
_exptl_crystal_size_mid 0.10
_exptl_crystal_size_min 0.07
_refine_diff_density_max 1.106
_refine_diff_density_min -0.697
_refine_diff_density_rms 0.101
_refine_ls_extinction_method none
_refine_ls_goodness_of_fit_ref 1.663
_refine_ls_hydrogen_treatment Riding
_refine_ls_matrix_type 'Full matrix'
_refine_ls_number_parameters 415
_refine_ls_number_reflns 17137
_refine_ls_number_restraints 0
_refine_ls_restrained_S_all 1.663
_refine_ls_R_factor_all 0.0427
_refine_ls_R_factor_gt 0.0287
_refine_ls_shift/su_max 0.004
_refine_ls_shift/su_mean 0.000
_refine_ls_structure_factor_coef Fsqd
_refine_ls_weighting_details w=1/s^2^(Fo^2^)
_refine_ls_weighting_scheme sigma
_refine_ls_wR_factor_gt 0.0411
_refine_ls_wR_factor_ref 0.0424
_reflns_number_gt 13900
_reflns_number_total 17137
_reflns_threshold_expression >2sigma(I)
_cod_data_source_file ic201213c_si_002_02.cif
_cod_data_source_block dqc03
_cod_depositor_comments
;
The following automatic conversions were performed:

'_atom_sites_solution_primary' value 'direct methods' was changed to
'direct'.

'_atom_sites_solution_secondary' value 'Difference Fourier map' was
changed to 'difmap'.

'_atom_sites_solution_hydrogens' value 'Geometric positions' was
changed to 'geom'.

Automatic conversion script
Id: cif_fix_values 6452 2018-10-05 10:23:21Z andrius 
;
_cod_database_code 4326500

loop_
_symmetry_equiv_pos_as_xyz
'x, y, z'
'-x, y+1/2, -z+1/2'
'-x, -y, -z'
'x, -y-1/2, z-1/2'

loop_
_atom_site_label
_atom_site_type_symbol
_atom_site_fract_x
_atom_site_fract_y
_atom_site_fract_z
_atom_site_U_iso_or_equiv
_atom_site_adp_type
_atom_site_occupancy
_atom_site_symmetry_multiplicity
_atom_site_calc_flag
_atom_site_refinement_flags
Co1 Co 0.836131(19) -0.024085(13) 0.321736(6) 0.01385(4) Uani 1 1 d .
I1 I 0.716491(10) -0.072727(7) 0.241791(3) 0.01937(2) Uani 1 1 d .
I2 I 1.006968(10) -0.144682(7) 0.362399(3) 0.02088(2) Uani 1 1 d .
P1 P 0.95832(4) 0.11383(2) 0.303088(12) 0.01414(7) Uani 1 1 d .
P2 P 0.63677(4) -0.00202(2) 0.368430(12) 0.01369(7) Uani 1 1 d .
N1 N 0.65593(12) 0.20266(8) 0.33193(4) 0.0145(2) Uani 1 1 d .
C1 C 0.83707(14) 0.19582(10) 0.27000(5) 0.0180(3) Uani 1 1 d .
H1A H 0.8727 0.2599 0.2763 0.022 Uiso 1 1 calc R
H1B H 0.8426 0.1837 0.2362 0.022 Uiso 1 1 calc R
C2 C 0.67623(14) 0.18911(10) 0.28205(5) 0.0166(3) Uani 1 1 d .
H2A H 0.6182 0.2365 0.2639 0.020 Uiso 1 1 calc R
H2B H 0.6374 0.1272 0.2725 0.020 Uiso 1 1 calc R
C3 C 0.50785(14) 0.17176(9) 0.34264(5) 0.0158(3) Uani 1 1 d .
H3A H 0.4346 0.2018 0.3205 0.019 Uiso 1 1 calc R
H3B H 0.4888 0.1930 0.3744 0.019 Uiso 1 1 calc R
C4 C 0.48624(14) 0.06623(9) 0.33996(5) 0.0154(3) Uani 1 1 d .
H4A H 0.4739 0.0479 0.3067 0.018 Uiso 1 1 calc R
H4B H 0.3943 0.0503 0.3545 0.018 Uiso 1 1 calc R
C5 C 0.67150(15) 0.30266(9) 0.34310(5) 0.0181(3) Uani 1 1 d .
H5A H 0.5939 0.3373 0.3246 0.022 Uiso 1 1 calc R
H5B H 0.7675 0.3244 0.3333 0.022 Uiso 1 1 calc R
C6 C 0.66166(15) 0.32590(10) 0.39389(5) 0.0195(3) Uani 1 1 d .
C7 C 0.76383(17) 0.29178(10) 0.42776(5) 0.0235(3) Uani 1 1 d .
H7 H 0.8402 0.2520 0.4190 0.028 Uiso 1 1 calc R
C8 C 0.7549(2) 0.31547(11) 0.47414(6) 0.0318(4) Uani 1 1 d .
H8 H 0.8255 0.2920 0.4970 0.038 Uiso 1 1 calc R
C9 C 0.6437(2) 0.37316(12) 0.48749(6) 0.0373(4) Uani 1 1 d .
H9 H 0.6374 0.3887 0.5194 0.045 Uiso 1 1 calc R
C10 C 0.54174(19) 0.40809(12) 0.45399(6) 0.0360(4) Uani 1 1 d .
H10 H 0.4656 0.4480 0.4629 0.043 Uiso 1 1 calc R
C11 C 0.55110(17) 0.38464(11) 0.40745(6) 0.0273(3) Uani 1 1 d .
H11 H 0.4813 0.4089 0.3846 0.033 Uiso 1 1 calc R
C12 C 1.04995(14) 0.17588(9) 0.35231(5) 0.0152(3) Uani 1 1 d .
C13 C 1.09037(15) 0.26933(10) 0.35023(5) 0.0203(3) Uani 1 1 d .
H13 H 1.0647 0.3045 0.3229 0.024 Uiso 1 1 calc R
C14 C 1.16784(16) 0.31092(11) 0.38789(6) 0.0248(3) Uani 1 1 d .
H14 H 1.1966 0.3742 0.3861 0.030 Uiso 1 1 calc R
C15 C 1.20357(16) 0.26039(11) 0.42827(6) 0.0257(3) Uani 1 1 d .
H15 H 1.2550 0.2894 0.4542 0.031 Uiso 1 1 calc R
C16 C 1.16435(16) 0.16782(11) 0.43071(5) 0.0231(3) Uani 1 1 d .
H16 H 1.1890 0.1332 0.4583 0.028 Uiso 1 1 calc R
C17 C 1.08887(15) 0.12547(10) 0.39272(5) 0.0184(3) Uani 1 1 d .
H17 H 1.0636 0.0616 0.3943 0.022 Uiso 1 1 calc R
C18 C 1.10798(14) 0.09717(10) 0.26486(5) 0.0155(3) Uani 1 1 d .
C19 C 1.16915(15) 0.00923(10) 0.26066(5) 0.0176(3) Uani 1 1 d .
H19 H 1.1285 -0.0425 0.2758 0.021 Uiso 1 1 calc R
C20 C 1.29000(15) -0.00281(11) 0.23432(5) 0.0209(3) Uani 1 1 d .
H20 H 1.3322 -0.0628 0.2317 0.025 Uiso 1 1 calc R
C21 C 1.34900(15) 0.07219(11) 0.21186(5) 0.0217(3) Uani 1 1 d .
H21 H 1.4317 0.0636 0.1940 0.026 Uiso 1 1 calc R
C22 C 1.28776(15) 0.15954(11) 0.21538(5) 0.0216(3) Uani 1 1 d .
H22 H 1.3277 0.2108 0.1997 0.026 Uiso 1 1 calc R
C23 C 1.16749(15) 0.17213(10) 0.24191(5) 0.0196(3) Uani 1 1 d .
H23 H 1.1256 0.2322 0.2444 0.024 Uiso 1 1 calc R
C24 C 0.65919(15) 0.04103(9) 0.42799(5) 0.0151(3) Uani 1 1 d .
C25 C 0.79434(16) 0.03358(10) 0.45369(5) 0.0199(3) Uani 1 1 d .
H25 H 0.8758 0.0069 0.4398 0.024 Uiso 1 1 calc R
C26 C 0.81009(17) 0.06505(11) 0.49944(5) 0.0243(3) Uani 1 1 d .
H26 H 0.9022 0.0593 0.5168 0.029 Uiso 1 1 calc R
C27 C 0.69271(17) 0.10472(10) 0.51997(5) 0.0236(3) Uani 1 1 d .
H27 H 0.7038 0.1263 0.5513 0.028 Uiso 1 1 calc R
C28 C 0.55898(17) 0.11275(11) 0.49456(5) 0.0230(3) Uani 1 1 d .
H28 H 0.4784 0.1406 0.5084 0.028 Uiso 1 1 calc R
C29 C 0.54136(15) 0.08071(10) 0.44926(5) 0.0186(3) Uani 1 1 d .
H29 H 0.4484 0.0857 0.4324 0.022 Uiso 1 1 calc R
C30 C 0.56024(14) -0.11832(9) 0.37478(5) 0.0159(3) Uani 1 1 d .
C31 C 0.63177(16) -0.17996(10) 0.40649(5) 0.0198(3) Uani 1 1 d .
H31 H 0.7154 -0.1595 0.4253 0.024 Uiso 1 1 calc R
C32 C 0.58221(16) -0.27036(10) 0.41086(5) 0.0235(3) Uani 1 1 d .
H32 H 0.6314 -0.3113 0.4327 0.028 Uiso 1 1 calc R
C33 C 0.46084(17) -0.30133(10) 0.38340(5) 0.0239(3) Uani 1 1 d .
H33 H 0.4264 -0.3632 0.3864 0.029 Uiso 1 1 calc R
C34 C 0.39075(16) -0.24140(10) 0.35165(5) 0.0226(3) Uani 1 1 d .
H34 H 0.3080 -0.2626 0.3327 0.027 Uiso 1 1 calc R
C35 C 0.43912(15) -0.15059(10) 0.34695(5) 0.0198(3) Uani 1 1 d .
H35 H 0.3899 -0.1104 0.3248 0.024 Uiso 1 1 calc R
O41 O 0.17205(14) 0.53365(9) 0.41353(4) 0.0403(3) Uani 1 1 d .
C42 C 0.06448(18) 0.51197(12) 0.44593(6) 0.0336(4) Uani 1 1 d .
H42A H 0.0996 0.5314 0.4778 0.040 Uiso 1 1 calc R
H42B H 0.0454 0.4442 0.4461 0.040 Uiso 1 1 calc R
C43 C -0.0717(2) 0.56341(18) 0.43036(10) 0.0743(9) Uani 1 1 d .
H43A H -0.0703 0.6277 0.4427 0.089 Uiso 1 1 calc R
H43B H -0.1606 0.5311 0.4398 0.089 Uiso 1 1 calc R
C44 C -0.0627(3) 0.5620(2) 0.37828(11) 0.1195(15) Uani 1 1 d .
H44A H -0.1000 0.5025 0.3647 0.143 Uiso 1 1 calc R
H44B H -0.1189 0.6140 0.3632 0.143 Uiso 1 1 calc R
C45 C 0.0988(3) 0.57257(15) 0.37295(8) 0.0655(7) Uani 1 1 d .
H45A H 0.1270 0.5395 0.3447 0.079 Uiso 1 1 calc R
H45B H 0.1247 0.6391 0.3701 0.079 Uiso 1 1 calc R

loop_
_atom_site_aniso_label
_atom_site_aniso_U_11
_atom_site_aniso_U_22
_atom_site_aniso_U_33
_atom_site_aniso_U_23
_atom_site_aniso_U_13
_atom_site_aniso_U_12
Co1 0.01221(9) 0.01481(9) 0.01462(8) -0.00058(7) 0.00165(7) 0.00057(7)
I1 0.01888(5) 0.02209(5) 0.01690(4) -0.00541(4) -0.00045(3) 0.00374(4)
I2 0.01844(5) 0.01864(5) 0.02536(5) 0.00286(4) 0.00010(4) 0.00428(4)
P1 0.01249(16) 0.01557(16) 0.01460(16) -0.00001(13) 0.00255(13) 0.00088(13)
P2 0.01230(16) 0.01607(17) 0.01274(15) -0.00053(12) 0.00121(12) 0.00025(13)
N1 0.0129(5) 0.0159(6) 0.0149(5) 0.0002(4) 0.0023(4) 0.0009(4)
C1 0.0170(7) 0.0208(7) 0.0165(6) 0.0039(5) 0.0037(5) 0.0030(5)
C2 0.0143(6) 0.0205(7) 0.0150(6) 0.0021(5) 0.0016(5) 0.0035(5)
C3 0.0134(6) 0.0173(6) 0.0167(6) 0.0005(5) 0.0015(5) 0.0022(5)
C4 0.0115(6) 0.0197(7) 0.0148(6) -0.0006(5) 0.0000(5) 0.0000(5)
C5 0.0179(7) 0.0154(7) 0.0215(7) 0.0011(5) 0.0047(5) 0.0006(5)
C6 0.0199(7) 0.0158(7) 0.0234(7) -0.0034(5) 0.0062(6) -0.0052(5)
C7 0.0286(8) 0.0196(7) 0.0224(7) -0.0014(6) 0.0035(6) -0.0031(6)
C8 0.0447(11) 0.0258(9) 0.0247(8) -0.0017(7) 0.0005(7) -0.0126(8)
C9 0.0489(11) 0.0378(10) 0.0269(9) -0.0155(7) 0.0148(8) -0.0209(9)
C10 0.0322(9) 0.0348(10) 0.0429(11) -0.0222(8) 0.0158(8) -0.0097(8)
C11 0.0213(8) 0.0263(8) 0.0349(9) -0.0104(7) 0.0050(7) -0.0042(6)
C12 0.0117(6) 0.0179(6) 0.0165(6) -0.0026(5) 0.0050(5) 0.0001(5)
C13 0.0197(7) 0.0202(7) 0.0214(7) 0.0000(6) 0.0049(6) -0.0019(6)
C14 0.0253(8) 0.0201(7) 0.0295(8) -0.0052(6) 0.0049(6) -0.0063(6)
C15 0.0207(8) 0.0307(9) 0.0256(8) -0.0086(7) -0.0001(6) -0.0050(6)
C16 0.0211(8) 0.0283(8) 0.0197(7) -0.0010(6) -0.0005(6) -0.0010(6)
C17 0.0168(7) 0.0181(7) 0.0204(7) -0.0003(5) 0.0018(5) -0.0007(5)
C18 0.0125(6) 0.0193(7) 0.0147(6) -0.0024(5) 0.0015(5) 0.0002(5)
C19 0.0163(7) 0.0204(7) 0.0161(6) -0.0022(5) 0.0007(5) 0.0006(5)
C20 0.0188(7) 0.0254(8) 0.0182(7) -0.0061(6) -0.0004(5) 0.0063(6)
C21 0.0143(7) 0.0355(9) 0.0156(6) -0.0039(6) 0.0025(5) 0.0029(6)
C22 0.0191(7) 0.0267(8) 0.0196(7) -0.0006(6) 0.0057(6) -0.0028(6)
C23 0.0177(7) 0.0200(7) 0.0216(7) -0.0019(5) 0.0051(6) 0.0010(6)
C24 0.0173(7) 0.0154(6) 0.0127(6) 0.0003(5) 0.0010(5) -0.0016(5)
C25 0.0181(7) 0.0240(7) 0.0173(7) -0.0006(5) -0.0006(5) 0.0015(6)
C26 0.0258(8) 0.0283(8) 0.0177(7) 0.0009(6) -0.0057(6) -0.0015(6)
C27 0.0343(9) 0.0232(8) 0.0135(6) -0.0014(5) 0.0026(6) -0.0034(7)
C28 0.0272(8) 0.0252(8) 0.0173(7) -0.0021(6) 0.0068(6) 0.0010(6)
C29 0.0169(7) 0.0223(7) 0.0166(6) -0.0003(5) 0.0021(5) -0.0002(6)
C30 0.0154(7) 0.0183(7) 0.0147(6) -0.0011(5) 0.0058(5) 0.0002(5)
C31 0.0180(7) 0.0226(7) 0.0191(7) 0.0013(6) 0.0039(5) 0.0006(6)
C32 0.0270(8) 0.0215(8) 0.0229(7) 0.0041(6) 0.0078(6) 0.0032(6)
C33 0.0288(8) 0.0176(7) 0.0267(8) -0.0019(6) 0.0134(6) -0.0049(6)
C34 0.0225(8) 0.0232(8) 0.0227(7) -0.0044(6) 0.0053(6) -0.0071(6)
C35 0.0190(7) 0.0216(7) 0.0188(7) -0.0013(6) 0.0025(5) -0.0008(6)
O41 0.0493(8) 0.0352(7) 0.0378(7) -0.0028(6) 0.0120(6) -0.0127(6)
C42 0.0379(10) 0.0356(10) 0.0273(9) -0.0041(7) 0.0032(7) -0.0061(8)
C43 0.0283(11) 0.0814(19) 0.112(2) 0.0542(17) -0.0017(12) -0.0032(11)
C44 0.118(3) 0.123(3) 0.104(2) 0.082(2) -0.088(2) -0.081(2)
C45 0.125(2) 0.0361(12) 0.0369(12) 0.0101(10) 0.0158(13) -0.0026(13)

loop_
_atom_type_symbol
_atom_type_description
_atom_type_scat_dispersion_real
_atom_type_scat_dispersion_imag
_atom_type_scat_source
C C 0.0033 0.0016 'International Tables Vol C Tables 4.2.6.8 and 6.1.1.4'
H H 0.0000 0.0000 'International Tables Vol C Tables 4.2.6.8 and 6.1.1.4'
N N 0.0061 0.0033 'International Tables Vol C Tables 4.2.6.8 and 6.1.1.4'
P P 0.1023 0.0942 'International Tables Vol C Tables 4.2.6.8 and 6.1.1.4'
Co Co 0.3494 0.9721 'International Tables Vol C Tables 4.2.6.8 and 6.1.1.4'
I I -0.4742 1.8119 'International Tables Vol C Tables 4.2.6.8 and 6.1.1.4'
O O 0.0106 0.0060 'International Tables Vol C Tables 4.2.6.8 and 6.1.1.4'

loop_
_geom_angle_atom_site_label_1
_geom_angle_atom_site_label_2
_geom_angle_atom_site_label_3
_geom_angle
_geom_angle_publ_flag
P1 Co1 P2 114.376(14) yes
P1 Co1 I2 113.041(12) yes
P2 Co1 I2 107.566(12) yes
P1 Co1 I1 101.807(11) yes
P2 Co1 I1 104.371(11) yes
I2 Co1 I1 115.503(8) yes
C12 P1 C18 102.01(6) ?
C12 P1 C1 108.30(7) ?
C18 P1 C1 102.84(6) ?
C12 P1 Co1 115.75(5) ?
C18 P1 Co1 114.32(5) ?
C1 P1 Co1 112.37(5) ?
C24 P2 C30 103.70(6) ?
C24 P2 C4 105.60(6) ?
C30 P2 C4 104.77(6) ?
C24 P2 Co1 122.74(5) ?
C30 P2 Co1 104.44(4) ?
C4 P2 Co1 113.75(4) ?
C2 N1 C3 110.04(10) ?
C2 N1 C5 108.88(10) ?
C3 N1 C5 108.87(10) ?
C2 C1 P1 113.22(9) ?
N1 C2 C1 113.52(11) ?
N1 C3 C4 113.87(10) ?
C3 C4 P2 114.72(9) ?
N1 C5 C6 114.52(11) ?
C7 C6 C11 118.87(14) ?
C7 C6 C5 121.16(13) ?
C11 C6 C5 119.94(14) ?
C8 C7 C6 120.36(15) ?
C7 C8 C9 120.51(17) ?
C8 C9 C10 119.64(16) ?
C9 C10 C11 119.84(16) ?
C10 C11 C6 120.77(16) ?
C17 C12 C13 118.94(13) ?
C17 C12 P1 117.85(10) ?
C13 C12 P1 123.09(11) ?
C14 C13 C12 120.28(14) ?
C13 C14 C15 120.22(14) ?
C16 C15 C14 120.02(14) ?
C15 C16 C17 119.90(14) ?
C16 C17 C12 120.63(13) ?
C19 C18 C23 119.37(12) ?
C19 C18 P1 119.52(10) ?
C23 C18 P1 121.00(10) ?
C20 C19 C18 119.90(13) ?
C21 C20 C19 120.34(13) ?
C22 C21 C20 120.12(13) ?
C21 C22 C23 119.81(14) ?
C22 C23 C18 120.45(13) ?
C29 C24 C25 118.64(13) ?
C29 C24 P2 120.79(10) ?
C25 C24 P2 120.56(10) ?
C26 C25 C24 120.31(13) ?
C27 C26 C25 120.42(14) ?
C26 C27 C28 119.45(14) ?
C29 C28 C27 120.71(14) ?
C28 C29 C24 120.46(13) ?
C35 C30 C31 118.44(13) ?
C35 C30 P2 122.66(11) ?
C31 C30 P2 118.73(11) ?
C32 C31 C30 120.87(14) ?
C31 C32 C33 120.17(14) ?
C34 C33 C32 119.35(14) ?
C33 C34 C35 121.08(14) ?
C34 C35 C30 120.07(14) ?
C45 O41 C42 108.33(15) ?
O41 C42 C43 106.99(16) ?
C42 C43 C44 100.9(2) ?
C45 C44 C43 102.84(18) ?
O41 C45 C44 106.64(17) ?

loop_
_geom_bond_atom_site_label_1
_geom_bond_atom_site_label_2
_geom_bond_distance
_geom_bond_publ_flag
Co1 P1 2.3563(4) yes
Co1 P2 2.3566(4) yes
Co1 I2 2.5599(2) yes
Co1 I1 2.5703(2) yes
P1 C12 1.8251(14) ?
P1 C18 1.8275(13) ?
P1 C1 1.8368(14) ?
P2 C24 1.8175(14) ?
P2 C30 1.8273(14) ?
P2 C4 1.8345(13) ?
N1 C2 1.4704(16) ?
N1 C3 1.4759(16) ?
N1 C5 1.4786(17) ?
C1 C2 1.5352(18) ?
C3 C4 1.5322(19) ?
C5 C6 1.5057(19) ?
C6 C7 1.390(2) ?
C6 C11 1.393(2) ?
C7 C8 1.383(2) ?
C8 C9 1.386(2) ?
C9 C10 1.386(3) ?
C10 C11 1.387(2) ?
C12 C17 1.3935(19) ?
C12 C13 1.3965(19) ?
C13 C14 1.386(2) ?
C14 C15 1.389(2) ?
C15 C16 1.382(2) ?
C16 C17 1.390(2) ?
C18 C19 1.3915(19) ?
C18 C23 1.3938(19) ?
C19 C20 1.3916(19) ?
C20 C21 1.385(2) ?
C21 C22 1.382(2) ?
C22 C23 1.3914(19) ?
C24 C29 1.3958(18) ?
C24 C25 1.3971(19) ?
C25 C26 1.388(2) ?
C26 C27 1.382(2) ?
C27 C28 1.383(2) ?
C28 C29 1.3792(19) ?
C30 C35 1.3979(19) ?
C30 C31 1.3998(19) ?
C31 C32 1.386(2) ?
C32 C33 1.388(2) ?
C33 C34 1.380(2) ?
C34 C35 1.389(2) ?
O41 C45 1.418(3) ?
O41 C42 1.4338(19) ?
C42 C43 1.488(3) ?
C43 C44 1.504(4) ?
C44 C45 1.501(4) ?
